data_2015306
loop_
_publ_author_name
'Yathirajan, H. S.'
'Narasegowda, R. S.'
'Lynch, D. E.'
'Narasimhamurthy, T.'
'Rathore, R. S.'

_publ_section_title
;
 Conformations of three heterocyclic perhydropyrrolobenzofurans and
 polymeric assembly <i>via</i> co-operative intermolecular
 C---H&#x00B7;&#x00B7;&#x00B7;O hydrogen bonds
;
_journal_coeditor_code GD3014
_journal_issue 5
_journal_name_full 'Acta Crystallographica Section C'
_journal_page_first o277
_journal_page_last o280
_journal_paper_doi 10.1107/S010827010601119X
_journal_volume 62
_journal_year 2006
_chemical_formula_iupac 'C19 H27 N O3'
_chemical_formula_moiety 'C19 H27 N O3'
_chemical_formula_sum 'C19 H27 N O3'
_chemical_formula_weight 317.42
_chemical_melting_point 164.0(10)
_chemical_name_common perhydro-pyrrolo-benzofuran
_chemical_name_systematic
;
1-cyclohexyl-6,6,8a-trimethyl-3a,6,7,8a-tetrahydro-
1H-[1]benzofuro[2,3-b]pyrrole-2,4(3H,5H)-dione
;
_space_group_IT_number 2
_symmetry_cell_setting triclinic
_symmetry_space_group_name_Hall '-P 1'
_symmetry_space_group_name_H-M 'P -1'
_atom_sites_solution_hydrogens difmap
_atom_sites_solution_primary direct
_atom_sites_solution_secondary difmap
_cell_angle_alpha 105.8040(10)
_cell_angle_beta 99.1410(10)
_cell_angle_gamma 116.3200(10)
_cell_formula_units_Z 2
_cell_length_a 9.4708(2)
_cell_length_b 10.2139(2)
_cell_length_c 10.7512(2)
_cell_measurement_reflns_used 3830
_cell_measurement_temperature 120(2)
_cell_measurement_theta_max 27.48
_cell_measurement_theta_min 2.91
_cell_volume 848.50(3)
_computing_cell_refinement 'DENZO (Otwinowski & Minor, 1997) and COLLECT'
_computing_data_collection 'COLLECT (Nonius, 1998)'
_computing_data_reduction 'DENZO and COLLECT'
_computing_molecular_graphics
;
ORTEPIII (Farrugia, 1997), PLATON (Spek, 2003) and INSIGHTII
(Accelrys, 2002)
;
_computing_publication_material 'SHELXL97 and PLATON)'
_computing_structure_refinement 'SHELXL97 (Sheldrick, 1997)'
_computing_structure_solution 'SHELXS97 (Sheldrick, 1997)'
_diffrn_ambient_temperature 120(2)
_diffrn_detector_area_resol_mean 9.091
_diffrn_measured_fraction_theta_full 0.996
_diffrn_measured_fraction_theta_max 0.996
_diffrn_measurement_device_type 'Nonius KappaCCD area-detector'
_diffrn_measurement_method '\f and \w'
_diffrn_radiation_monochromator '10 cm confocal mirrors'
_diffrn_radiation_source 'Bruker Nonius FR591 rotating anode'
_diffrn_radiation_type MoK\a
_diffrn_radiation_wavelength 0.71073
_diffrn_reflns_av_R_equivalents 0.0388
_diffrn_reflns_av_sigmaI/netI 0.0288
_diffrn_reflns_limit_h_max 11
_diffrn_reflns_limit_h_min -11
_diffrn_reflns_limit_k_max 12
_diffrn_reflns_limit_k_min -12
_diffrn_reflns_limit_l_max 13
_diffrn_reflns_limit_l_min -13
_diffrn_reflns_number 18064
_diffrn_reflns_theta_full 25.99
_diffrn_reflns_theta_max 25.99
_diffrn_reflns_theta_min 3.14
_diffrn_standards_number 0
_exptl_absorpt_coefficient_mu 0.083
_exptl_absorpt_correction_T_max 0.998
_exptl_absorpt_correction_T_min 0.891
_exptl_absorpt_correction_type multi-scan
_exptl_absorpt_process_details '(SADABS; Sheldrick, 2003)'
_exptl_crystal_colour colourless
_exptl_crystal_density_diffrn 1.242
_exptl_crystal_density_method 'not measured'
_exptl_crystal_description Plate
_exptl_crystal_F_000 344
_exptl_crystal_size_max 0.24
_exptl_crystal_size_mid 0.16
_exptl_crystal_size_min 0.03
_refine_diff_density_max 0.304
_refine_diff_density_min -0.315
_refine_ls_extinction_method none
_refine_ls_goodness_of_fit_ref 1.119
_refine_ls_hydrogen_treatment refall
_refine_ls_matrix_type full
_refine_ls_number_parameters 316
_refine_ls_number_reflns 3327
_refine_ls_number_restraints 0
_refine_ls_restrained_S_all 1.119
_refine_ls_R_factor_all 0.0436
_refine_ls_R_factor_gt 0.0389
_refine_ls_shift/su_max 0.001
_refine_ls_shift/su_mean 0.000
_refine_ls_structure_factor_coef Fsqd
_refine_ls_weighting_details 'calc w = 1/[\s^2^(Fo^2^)+(0.0495P)^2^+0.3127P] where P=(Fo^2^+2Fc^2^)/3'
_refine_ls_weighting_scheme calc
_refine_ls_wR_factor_gt 0.1039
_refine_ls_wR_factor_ref 0.1070
_reflns_number_gt 2990
_reflns_number_total 3327
_reflns_threshold_expression I>2\s(I)
_cod_data_source_file gd3014.cif
_cod_data_source_block I
_cod_database_code 2015306
_cod_database_fobs_code 2015306

loop_
_symmetry_equiv_pos_as_xyz
'x, y, z'
'-x, -y, -z'

loop_
_atom_site_type_symbol
_atom_site_label
_atom_site_fract_x
_atom_site_fract_y
_atom_site_fract_z
_atom_site_U_iso_or_equiv
_atom_site_adp_type
_atom_site_calc_flag
_atom_site_occupancy
N N1 0.66945(13) 0.83321(13) 0.06540(11) 0.0167(2) Uani d 1
C C2 0.54206(16) 0.76998(16) 0.11506(14) 0.0195(3) Uani d 1
O O2 0.39388(12) 0.69213(12) 0.04877(10) 0.0268(2) Uani d 1
C C3 0.61545(17) 0.81694(17) 0.26714(14) 0.0205(3) Uani d 1
H H31 0.566(2) 0.723(2) 0.2919(17) 0.028(4) Uiso d 1
H H32 0.586(2) 0.892(2) 0.3135(16) 0.025(4) Uiso d 1
C C3a 0.80351(16) 0.89310(15) 0.29567(13) 0.0177(3) Uani d 1
H H3A 0.8681(19) 0.9908(18) 0.3799(16) 0.019(4) Uiso d 1
C C3b 0.86820(15) 0.78212(15) 0.29228(13) 0.0175(3) Uani d 1
C C4 0.86882(15) 0.69968(16) 0.38229(13) 0.0195(3) Uani d 1
O O4 0.82106(12) 0.71866(12) 0.48206(10) 0.0260(2) Uani d 1
C C5 0.93232(17) 0.58661(17) 0.34377(15) 0.0232(3) Uani d 1
H H51 0.836(2) 0.483(2) 0.2755(19) 0.035(5) Uiso d 1
H H52 0.965(2) 0.564(2) 0.4265(18) 0.029(4) Uiso d 1
C C6 1.07746(16) 0.64508(16) 0.28581(14) 0.0202(3) Uani d 1
C C7 1.02171(17) 0.67990(16) 0.16153(14) 0.0198(3) Uani d 1
H H71 1.119(2) 0.7370(19) 0.1328(16) 0.024(4) Uiso d 1
H H72 0.939(2) 0.580(2) 0.0830(18) 0.030(4) Uiso d 1
C C7a 0.94005(15) 0.77378(15) 0.19475(13) 0.0167(3) Uani d 1
O O8 0.93695(11) 0.86367(11) 0.12332(9) 0.0180(2) Uani d 1
C C8a 0.83307(15) 0.92847(15) 0.16778(13) 0.0167(3) Uani d 1
C C9 1.1212(2) 0.51662(18) 0.23972(17) 0.0287(3) Uani d 1
H H91 1.212(2) 0.550(2) 0.1979(18) 0.034(5) Uiso d 1
H H92 1.022(2) 0.418(2) 0.1693(18) 0.033(4) Uiso d 1
H H93 1.161(2) 0.492(2) 0.320(2) 0.040(5) Uiso d 1
C C10 1.22956(17) 0.79503(18) 0.39645(15) 0.0244(3) Uani d 1
H H101 1.261(2) 0.776(2) 0.4802(19) 0.038(5) Uiso d 1
H H102 1.211(2) 0.889(2) 0.4228(18) 0.033(4) Uiso d 1
H H103 1.328(2) 0.828(2) 0.3632(18) 0.037(5) Uiso d 1
C C11 0.92108(18) 1.10020(16) 0.18603(15) 0.0219(3) Uani d 1
H H111 0.939(2) 1.112(2) 0.1012(19) 0.032(4) Uiso d 1
H H112 1.028(2) 1.158(2) 0.2568(18) 0.030(4) Uiso d 1
H H113 0.851(2) 1.142(2) 0.2104(18) 0.034(5) Uiso d 1
C C12 0.65163(16) 0.81188(15) -0.07822(13) 0.0170(3) Uani d 1
H H12 0.7669(19) 0.8633(17) -0.0830(15) 0.016(3) Uiso d 1
C C13 0.56535(18) 0.89201(17) -0.12881(14) 0.0216(3) Uani d 1
H H131 0.449(2) 0.8404(19) -0.1287(16) 0.024(4) Uiso d 1
H H132 0.622(2) 1.005(2) -0.0663(17) 0.027(4) Uiso d 1
C C14 0.56686(18) 0.87682(16) -0.27380(14) 0.0231(3) Uani d 1
H H141 0.685(2) 0.935(2) -0.2711(17) 0.027(4) Uiso d 1
H H142 0.512(2) 0.931(2) -0.3057(17) 0.029(4) Uiso d 1
C C15 0.48386(18) 0.70394(16) -0.37073(14) 0.0217(3) Uani d 1
H H151 0.362(2) 0.648(2) -0.3810(17) 0.027(4) Uiso d 1
H H152 0.491(2) 0.6975(19) -0.4646(17) 0.024(4) Uiso d 1
C C16 0.56366(18) 0.62014(16) -0.31776(13) 0.0209(3) Uani d 1
H H161 0.679(2) 0.6661(19) -0.3198(16) 0.025(4) Uiso d 1
H H162 0.503(2) 0.507(2) -0.3774(18) 0.029(4) Uiso d 1
C C17 0.56744(17) 0.63732(15) -0.17124(13) 0.0192(3) Uani d 1
H H171 0.451(2) 0.5785(19) -0.1672(16) 0.024(4) Uiso d 1
H H172 0.629(2) 0.5888(19) -0.1361(17) 0.025(4) Uiso d 1

loop_
_atom_site_aniso_label
_atom_site_aniso_U_11
_atom_site_aniso_U_22
_atom_site_aniso_U_33
_atom_site_aniso_U_12
_atom_site_aniso_U_13
_atom_site_aniso_U_23
N1 0.0141(5) 0.0185(5) 0.0162(5) 0.0077(4) 0.0039(4) 0.0066(4)
C2 0.0184(7) 0.0206(6) 0.0231(7) 0.0117(6) 0.0083(5) 0.0093(5)
O2 0.0157(5) 0.0338(6) 0.0274(5) 0.0099(4) 0.0063(4) 0.0124(4)
C3 0.0202(7) 0.0259(7) 0.0212(7) 0.0148(6) 0.0098(5) 0.0105(6)
C3a 0.0181(6) 0.0190(6) 0.0161(6) 0.0099(5) 0.0057(5) 0.0061(5)
C3b 0.0151(6) 0.0201(6) 0.0162(6) 0.0090(5) 0.0037(5) 0.0063(5)
C4 0.0125(6) 0.0234(7) 0.0185(6) 0.0059(5) 0.0031(5) 0.0092(5)
O4 0.0245(5) 0.0353(6) 0.0200(5) 0.0138(5) 0.0100(4) 0.0143(4)
C5 0.0201(7) 0.0259(7) 0.0287(7) 0.0118(6) 0.0087(6) 0.0170(6)
C6 0.0182(7) 0.0225(7) 0.0243(7) 0.0118(6) 0.0073(5) 0.0124(6)
C7 0.0195(7) 0.0230(7) 0.0210(7) 0.0129(6) 0.0084(5) 0.0097(6)
C7a 0.0142(6) 0.0176(6) 0.0160(6) 0.0069(5) 0.0024(5) 0.0071(5)
O8 0.0182(5) 0.0236(5) 0.0189(4) 0.0137(4) 0.0082(4) 0.0111(4)
C8a 0.0148(6) 0.0188(6) 0.0171(6) 0.0097(5) 0.0051(5) 0.0060(5)
C9 0.0310(8) 0.0279(8) 0.0387(9) 0.0204(7) 0.0147(7) 0.0177(7)
C10 0.0176(7) 0.0286(8) 0.0275(7) 0.0121(6) 0.0045(6) 0.0128(6)
C11 0.0199(7) 0.0186(7) 0.0235(7) 0.0081(6) 0.0045(6) 0.0076(6)
C12 0.0158(6) 0.0189(6) 0.0163(6) 0.0088(5) 0.0049(5) 0.0069(5)
C13 0.0256(7) 0.0210(7) 0.0216(7) 0.0150(6) 0.0068(6) 0.0079(6)
C14 0.0269(8) 0.0226(7) 0.0229(7) 0.0145(6) 0.0061(6) 0.0111(6)
C15 0.0218(7) 0.0238(7) 0.0184(7) 0.0110(6) 0.0050(5) 0.0084(5)
C16 0.0227(7) 0.0197(7) 0.0188(6) 0.0113(6) 0.0060(5) 0.0052(5)
C17 0.0208(7) 0.0182(6) 0.0191(6) 0.0109(6) 0.0050(5) 0.0072(5)

loop_
_atom_type_symbol
_atom_type_description
_atom_type_scat_dispersion_real
_atom_type_scat_dispersion_imag
_atom_type_scat_source
C C 0.0033 0.0016 'International Tables Vol C Tables 4.2.6.8 and 6.1.1.4'
H H 0.0000 0.0000 'International Tables Vol C Tables 4.2.6.8 and 6.1.1.4'
N N 0.0061 0.0033 'International Tables Vol C Tables 4.2.6.8 and 6.1.1.4'
O O 0.0106 0.0060 'International Tables Vol C Tables 4.2.6.8 and 6.1.1.4'

loop_
_geom_angle_atom_site_label_1
_geom_angle_atom_site_label_2
_geom_angle_atom_site_label_3
_geom_angle
C2 N1 C8a 114.36(10)
C2 N1 C12 125.58(11)
C8a N1 C12 120.06(10)
O2 C2 N1 125.67(12)
O2 C2 C3 125.93(12)
N1 C2 C3 108.38(11)
C2 C3 C3a 105.27(10)
C2 C3 H31 110.5(10)
C3a C3 H31 113.6(10)
C2 C3 H32 106.7(10)
C3a C3 H32 112.0(10)
H31 C3 H32 108.6(14)
C3b C3a C3 114.80(11)
C3b C3a C8a 100.65(10)
C3 C3a C8a 104.98(10)
C3b C3a H3A 111.6(9)
C3 C3a H3A 112.6(9)
C8a C3a H3A 111.3(9)
C7a C3b C4 121.24(12)
C7a C3b C3a 110.25(11)
C4 C3b C3a 128.39(11)
O4 C4 C3b 122.91(12)
O4 C4 C5 122.29(12)
C3b C4 C5 114.80(11)
C4 C5 C6 114.23(11)
C4 C5 H51 107.3(11)
C6 C5 H51 110.1(10)
C4 C5 H52 108.7(10)
C6 C5 H52 110.6(9)
H51 C5 H52 105.4(14)
C9 C6 C10 109.47(11)
C9 C6 C5 109.62(11)
C10 C6 C5 109.49(11)
C9 C6 C7 109.26(11)
C10 C6 C7 110.43(11)
C5 C6 C7 108.56(11)
C7a C7 C6 110.36(11)
C7a C7 H71 110.5(9)
C6 C7 H71 110.5(9)
C7a C7 H72 107.3(10)
C6 C7 H72 110.3(10)
H71 C7 H72 107.9(13)
C3b C7a O8 114.43(11)
C3b C7a C7 126.56(12)
O8 C7a C7 119.00(11)
C7a O8 C8a 106.82(9)
N1 C8a O8 107.81(9)
N1 C8a C11 113.69(11)
O8 C8a C11 107.18(10)
N1 C8a C3a 104.22(10)
O8 C8a C3a 106.56(10)
C11 C8a C3a 116.88(11)
C6 C9 H91 111.0(10)
C6 C9 H92 109.9(10)
H91 C9 H92 107.6(14)
C6 C9 H93 111.2(10)
H91 C9 H93 107.9(15)
H92 C9 H93 109.1(15)
C6 C10 H101 111.0(11)
C6 C10 H102 112.4(10)
H101 C10 H102 108.9(14)
C6 C10 H103 110.3(10)
H101 C10 H103 107.0(15)
H102 C10 H103 107.1(14)
C8a C11 H111 111.6(10)
C8a C11 H112 109.7(10)
H111 C11 H112 108.8(14)
C8a C11 H113 107.6(11)
H111 C11 H113 108.2(15)
H112 C11 H113 110.8(15)
N1 C12 C13 113.06(10)
N1 C12 C17 111.57(10)
C13 C12 C17 111.68(11)
N1 C12 H12 106.2(8)
C13 C12 H12 107.8(8)
C17 C12 H12 106.0(8)
C12 C13 C14 109.33(11)
C12 C13 H131 109.5(10)
C14 C13 H131 109.5(9)
C12 C13 H132 110.1(10)
C14 C13 H132 110.9(10)
H131 C13 H132 107.4(13)
C15 C14 C13 111.61(11)
C15 C14 H141 109.3(10)
C13 C14 H141 108.5(10)
C15 C14 H142 111.6(10)
C13 C14 H142 108.9(10)
H141 C14 H142 106.9(14)
C14 C15 C16 111.25(11)
C14 C15 H151 109.5(9)
C16 C15 H151 109.4(10)
C14 C15 H152 110.0(9)
C16 C15 H152 110.1(9)
H151 C15 H152 106.6(13)
C15 C16 C17 112.04(11)
C15 C16 H161 109.1(10)
C17 C16 H161 108.6(10)
C15 C16 H162 110.2(10)
C17 C16 H162 109.3(10)
H161 C16 H162 107.5(14)
C12 C17 C16 110.26(11)
C12 C17 H171 109.3(9)
C16 C17 H171 110.9(9)
C12 C17 H172 109.5(9)
C16 C17 H172 110.3(9)
H171 C17 H172 106.4(13)

loop_
_geom_bond_atom_site_label_1
_geom_bond_atom_site_label_2
_geom_bond_distance
N1 C2 1.3635(17)
N1 C8a 1.4482(16)
N1 C12 1.4702(16)
C2 O2 1.2222(17)
C2 C3 1.5175(19)
C3 C3a 1.5295(18)
C3 H31 0.994(18)
C3 H32 0.971(17)
C3a C3b 1.5040(17)
C3a C8a 1.5500(17)
C3a H3A 0.990(16)
C3b C7a 1.3414(18)
C3b C4 1.4463(18)
C4 O4 1.2294(16)
C4 C5 1.5171(19)
C5 C6 1.5432(18)
C5 H51 0.997(19)
C5 H52 1.013(17)
C6 C9 1.5267(19)
C6 C10 1.5305(19)
C6 C7 1.5465(18)
C7 C7a 1.4845(18)
C7 H71 0.995(17)
C7 H72 0.991(18)
C7a O8 1.3544(15)
O8 C8a 1.4795(15)
C8a C11 1.5080(18)
C9 H91 1.006(19)
C9 H92 0.994(19)
C9 H93 1.02(2)
C10 H101 0.999(19)
C10 H102 1.022(18)
C10 H103 1.003(19)
C11 H111 0.982(18)
C11 H112 0.965(18)
C11 H113 0.968(19)
C12 C13 1.5256(18)
C12 C17 1.5263(18)
C12 H12 0.998(15)
C13 C14 1.5270(19)
C13 H131 0.990(17)
C13 H132 0.991(17)
C14 C15 1.5260(19)
C14 H141 0.998(18)
C14 H142 0.998(18)
C15 C16 1.5266(19)
C15 H151 1.002(17)
C15 H152 1.009(17)
C16 C17 1.5296(18)
C16 H161 0.983(17)
C16 H162 0.982(18)
C17 H171 1.011(17)
C17 H172 1.010(17)

loop_
_geom_hbond_atom_site_label_D
_geom_hbond_atom_site_label_H
_geom_hbond_atom_site_label_A
_geom_hbond_distance_DH
_geom_hbond_distance_HA
_geom_hbond_distance_DA
_geom_hbond_angle_DHA
_geom_hbond_publ_flag
C12 H12 O8 1.00(2) 2.52(2) 2.920(2) 103.0(10) yes
C17 H171 O2 1.01(2) 2.55(2) 3.153(2) 118.0(10) yes

loop_
_geom_torsion_atom_site_label_1
_geom_torsion_atom_site_label_2
_geom_torsion_atom_site_label_3
_geom_torsion_atom_site_label_4
_geom_torsion
C8a N1 C2 O2 176.43(13)
C12 N1 C2 O2 -3.5(2)
C8a N1 C2 C3 -1.88(14)
C12 N1 C2 C3 178.23(11)
O2 C2 C3 C3a 172.73(13)
N1 C2 C3 C3a -8.97(14)
C2 C3 C3a C3b -94.13(13)
C2 C3 C3a C8a 15.40(13)
C3 C3a C3b C7a 119.17(12)
C8a C3a C3b C7a 7.05(13)
C3 C3a C3b C4 -64.82(17)
C8a C3a C3b C4 -176.94(12)
C7a C3b C4 O4 171.61(13)
C3a C3b C4 O4 -4.0(2)
C7a C3b C4 C5 -8.72(18)
C3a C3b C4 C5 175.66(12)
O4 C4 C5 C6 -143.62(13)
C3b C4 C5 C6 36.71(16)
C4 C5 C6 C9 -175.28(12)
C4 C5 C6 C10 64.61(15)
C4 C5 C6 C7 -56.01(15)
C9 C6 C7 C7a 166.22(11)
C10 C6 C7 C7a -73.33(14)
C5 C6 C7 C7a 46.71(15)
C4 C3b C7a O8 -176.75(11)
C3a C3b C7a O8 -0.41(16)
C4 C3b C7a C7 2.3(2)
C3a C3b C7a C7 178.59(12)
C6 C7 C7a C3b -22.69(18)
C6 C7 C7a O8 156.26(11)
C3b C7a O8 C8a -6.95(14)
C7 C7a O8 C8a 173.97(11)
C2 N1 C8a O8 124.67(11)
C12 N1 C8a O8 -55.44(14)
C2 N1 C8a C11 -116.66(12)
C12 N1 C8a C11 63.23(15)
C2 N1 C8a C3a 11.71(14)
C12 N1 C8a C3a -168.40(10)
C7a O8 C8a N1 -100.30(11)
C7a O8 C8a C11 136.94(11)
C7a O8 C8a C3a 11.09(12)
C3b C3a C8a N1 103.18(11)
C3 C3a C8a N1 -16.30(13)
C3b C3a C8a O8 -10.68(12)
C3 C3a C8a O8 -130.16(10)
C3b C3a C8a C11 -130.43(11)
C3 C3a C8a C11 110.10(13)
C2 N1 C12 C13 67.52(16)
C8a N1 C12 C13 -112.36(13)
C2 N1 C12 C17 -59.36(16)
C8a N1 C12 C17 120.76(12)
N1 C12 C13 C14 174.79(11)
C17 C12 C13 C14 -58.39(15)
C12 C13 C14 C15 57.18(15)
C13 C14 C15 C16 -55.25(16)
C14 C15 C16 C17 53.56(16)
N1 C12 C17 C16 -175.37(10)
C13 C12 C17 C16 57.00(14)
C15 C16 C17 C12 -54.13(15)

loop_
_cod_related_entry_id
_cod_related_entry_database
_cod_related_entry_code
1 ChemSpider 4460391
